data_7029371
loop_
_publ_author_name
'Shin, Kyoung-Soon'
'Jeannin, Olivier'
'Brezgunova, Mariya'
'Dahaoui, Slimane'
'Aubert, Emmanuel'
'Espinosa, Enrique'
'Auban-Senzier, Pascale'
'Swietlik, Roman'
'Fr\;ackowiak, Arkadiusz'
'Fourmigu\'e, Marc'

_publ_section_title
;
 Inter-layer charge disproportionation in the dual-layer organic metal
 (tTTF-I)2ClO4 with unsymmetrical IO halogen bond interactions.
;
_journal_issue 14
_journal_name_full 'Dalton transactions (Cambridge, England : 2003)'
_journal_page_first 5280
_journal_page_last 5291
_journal_paper_doi 10.1039/c3dt52801d
_journal_volume 43
_journal_year 2014
_chemical_formula_moiety 'C9 H7 I S4, Cl O4, C H2 Cl2'
_chemical_formula_sum 'C10 H9 Cl3 I O4 S4'
_chemical_formula_weight 554.66
_chemical_name_common tTTF-I,ClO4,CH2Cl2
_chemical_name_systematic
;
trimethyleneiodotetrathiafulvalenium perchlorate, 
dichloromethane solvate 
;
_space_group_IT_number 2
_symmetry_cell_setting triclinic
_symmetry_space_group_name_Hall '-P 1'
_symmetry_space_group_name_H-M 'P -1'
_atom_sites_solution_hydrogens geom
_atom_sites_solution_primary direct
_atom_sites_solution_secondary difmap
_audit_creation_method SHELXL-97
_cell_angle_alpha 83.075(4)
_cell_angle_beta 77.921(5)
_cell_angle_gamma 73.856(4)
_cell_formula_units_Z 2
_cell_length_a 8.4339(1)
_cell_length_b 8.4826(1)
_cell_length_c 12.9439(1)
_cell_measurement_temperature 100(2)
_cell_volume 867.89(3)
_computing_structure_refinement 'SHELXL-97 (Sheldrick, 1997)'
_diffrn_ambient_temperature 100(2)
_diffrn_detector_area_resol_mean 10.4508
_diffrn_measured_fraction_theta_full 0.926
_diffrn_measured_fraction_theta_max 0.792
_diffrn_measurement_device_type 'SuperNova, Dual, Cu at zero, Atlas'
_diffrn_measurement_method '\w scans'
_diffrn_radiation_monochromator mirror
_diffrn_radiation_source 'SuperNova (Mo) X-ray Source'
_diffrn_radiation_type MoK\a
_diffrn_radiation_wavelength 0.71073
_diffrn_reflns_av_R_equivalents 0.0765
_diffrn_reflns_av_sigmaI/netI 0.1113
_diffrn_reflns_limit_h_max 10
_diffrn_reflns_limit_h_min -11
_diffrn_reflns_limit_k_max 11
_diffrn_reflns_limit_k_min -11
_diffrn_reflns_limit_l_max 17
_diffrn_reflns_limit_l_min -17
_diffrn_reflns_number 9777
_diffrn_reflns_theta_full 25.00
_diffrn_reflns_theta_max 29.49
_diffrn_reflns_theta_min 3.08
_exptl_absorpt_coefficient_mu 2.798
_exptl_absorpt_correction_T_max 0.945
_exptl_absorpt_correction_T_min 0.879
_exptl_absorpt_correction_type gaussian
_exptl_absorpt_process_details
; 
CrysAlisPro, Agilent Technologies,
Version 1.171.35.19 (release 27-10-2011 CrysAlis171 .NET)
(compiled Oct 27 2011,15:02:11)
Numerical absorption correction based on gaussian integration over
            a multifaceted crystal model 
;
_exptl_crystal_colour black
_exptl_crystal_density_diffrn 2.122
_exptl_crystal_density_method 'not measured'
_exptl_crystal_description prism
_exptl_crystal_F_000 538
_exptl_crystal_size_max 0.0701
_exptl_crystal_size_mid 0.0321
_exptl_crystal_size_min 0.0252
_refine_diff_density_max 1.958
_refine_diff_density_min -0.905
_refine_diff_density_rms 0.202
_refine_ls_extinction_method none
_refine_ls_goodness_of_fit_ref 1.047
_refine_ls_hydrogen_treatment constr
_refine_ls_matrix_type full
_refine_ls_number_parameters 199
_refine_ls_number_reflns 3825
_refine_ls_number_restraints 0
_refine_ls_restrained_S_all 1.047
_refine_ls_R_factor_all 0.1009
_refine_ls_R_factor_gt 0.0603
_refine_ls_shift/su_max 0.000
_refine_ls_shift/su_mean 0.000
_refine_ls_structure_factor_coef Fsqd
_refine_ls_weighting_details 'calc w=1/[\s^2^(Fo^2^)+(0.0450P)^2^+0.0000P] where P=(Fo^2^+2Fc^2^)/3'
_refine_ls_weighting_scheme calc
_refine_ls_wR_factor_gt 0.1124
_refine_ls_wR_factor_ref 0.1301
_reflns_number_gt 2631
_reflns_number_total 3825
_reflns_threshold_expression >2sigma(I)
_cod_data_source_file c3dt52801d.txt
_cod_data_source_block tTTFI_ClO4
_cod_original_cell_volume 867.894(29)
_cod_original_sg_symbol_H-M P-1
_cod_database_code 7029371

loop_
_symmetry_equiv_pos_as_xyz
'x, y, z'
'-x, -y, -z'

loop_
_atom_site_label
_atom_site_type_symbol
_atom_site_fract_x
_atom_site_fract_y
_atom_site_fract_z
_atom_site_U_iso_or_equiv
_atom_site_adp_type
_atom_site_occupancy
_atom_site_symmetry_multiplicity
_atom_site_calc_flag
_atom_site_refinement_flags
I1 I 0.00266(7) 0.65585(6) 0.14389(4) 0.02400(17) Uani 1 1 d .
Cl1 Cl 0.7168(2) 0.3793(2) 0.27566(13) 0.0185(4) Uani 1 1 d .
S3 S 0.4583(2) 1.0390(2) -0.20973(14) 0.0202(4) Uani 1 1 d .
S1 S 0.5575(2) 0.6790(2) 0.05337(14) 0.0193(4) Uani 1 1 d .
S2 S 0.2478(2) 0.8497(2) -0.02148(14) 0.0211(4) Uani 1 1 d .
S4 S 0.7708(2) 0.8490(2) -0.14219(14) 0.0186(4) Uani 1 1 d .
C8 C 0.9369(9) 1.0238(9) -0.3226(6) 0.0205(16) Uani 1 1 d .
H8B H 0.9980 0.9326 -0.3687 0.025 Uiso 1 1 calc R
H8A H 1.0145 1.0455 -0.2816 0.025 Uiso 1 1 calc R
O4 O 0.6920(7) 0.5538(6) 0.2517(4) 0.0275(13) Uani 1 1 d .
O3 O 0.5762(7) 0.3335(6) 0.2535(4) 0.0287(13) Uani 1 1 d .
O2 O 0.7270(8) 0.3399(7) 0.3853(4) 0.0348(15) Uani 1 1 d .
C1 C 0.4613(9) 0.8187(8) -0.0392(5) 0.0174(15) Uani 1 1 d .
O1 O 0.8688(7) 0.2935(6) 0.2104(4) 0.0305(13) Uani 1 1 d .
C5 C 0.6425(10) 1.0748(8) -0.2819(5) 0.0191(16) Uani 1 1 d .
C4 C 0.5546(9) 0.8940(8) -0.1223(5) 0.0178(15) Uani 1 1 d .
C9 C 0.7851(9) 0.9870(8) -0.2512(5) 0.0178(16) Uani 1 1 d .
C3 C 0.2349(10) 0.7065(9) 0.0851(6) 0.0222(17) Uani 1 1 d .
C2 C 0.3779(9) 0.6288(8) 0.1186(6) 0.0180(16) Uani 1 1 d .
H2 H 0.3797 0.5485 0.1765 0.022 Uiso 1 1 calc R
C7 C 0.8574(10) 1.1799(9) -0.3875(6) 0.0234(17) Uani 1 1 d .
H7B H 0.8669 1.2788 -0.3584 0.028 Uiso 1 1 calc R
H7A H 0.9168 1.1763 -0.4621 0.028 Uiso 1 1 calc R
C6 C 0.6734(10) 1.1874(9) -0.3819(6) 0.0288(19) Uani 1 1 d .
H6B H 0.6558 1.1441 -0.4451 0.035 Uiso 1 1 calc R
H6A H 0.6010 1.3008 -0.3736 0.035 Uiso 1 1 calc R
Cl2 Cl 0.2902(3) 0.1543(3) 0.55912(17) 0.0344(5) Uani 1 1 d .
Cl3 Cl 0.1616(3) 0.3685(2) 0.38460(16) 0.0330(5) Uani 1 1 d .
C10 C 0.2891(12) 0.3406(11) 0.4822(7) 0.036(2) Uani 1 1 d .
H10B H 0.4053 0.3403 0.4471 0.043 Uiso 1 1 calc R
H10A H 0.2458 0.4335 0.5288 0.043 Uiso 1 1 calc R

loop_
_atom_site_aniso_label
_atom_site_aniso_U_11
_atom_site_aniso_U_22
_atom_site_aniso_U_33
_atom_site_aniso_U_23
_atom_site_aniso_U_13
_atom_site_aniso_U_12
I1 0.0169(3) 0.0293(3) 0.0281(3) 0.0016(2) -0.0056(2) -0.0100(2)
Cl1 0.0143(10) 0.0212(9) 0.0215(9) 0.0028(7) -0.0068(8) -0.0063(7)
S3 0.0139(10) 0.0237(9) 0.0237(9) 0.0033(8) -0.0074(8) -0.0055(8)
S1 0.0150(10) 0.0198(9) 0.0222(9) 0.0005(8) -0.0045(8) -0.0031(8)
S2 0.0125(10) 0.0289(10) 0.0236(9) 0.0021(8) -0.0066(8) -0.0075(8)
S4 0.0114(10) 0.0214(9) 0.0221(9) 0.0016(8) -0.0038(8) -0.0035(8)
C8 0.013(4) 0.025(4) 0.024(4) 0.001(3) -0.006(3) -0.005(3)
O4 0.016(3) 0.025(3) 0.040(3) 0.006(2) -0.005(3) -0.007(2)
O3 0.016(3) 0.035(3) 0.040(3) -0.006(3) -0.007(3) -0.011(3)
O2 0.042(4) 0.041(3) 0.027(3) 0.008(3) -0.019(3) -0.014(3)
C1 0.010(4) 0.020(4) 0.023(4) -0.005(3) -0.002(3) -0.003(3)
O1 0.020(3) 0.033(3) 0.036(3) -0.002(3) -0.007(3) -0.003(3)
C5 0.018(4) 0.021(4) 0.021(4) -0.007(3) -0.007(3) -0.006(3)
C4 0.011(4) 0.021(4) 0.020(4) -0.002(3) -0.006(3) 0.000(3)
C9 0.017(4) 0.020(4) 0.020(4) -0.003(3) -0.003(3) -0.011(3)
C3 0.025(5) 0.026(4) 0.018(4) 0.000(3) -0.004(3) -0.011(4)
C2 0.016(4) 0.018(4) 0.021(4) 0.002(3) -0.002(3) -0.007(3)
C7 0.022(5) 0.021(4) 0.027(4) -0.002(3) 0.001(4) -0.010(3)
C6 0.018(5) 0.023(4) 0.045(5) -0.010(4) -0.022(4) 0.010(3)
Cl2 0.0227(12) 0.0433(12) 0.0411(12) 0.0078(10) -0.0139(10) -0.0136(10)
Cl3 0.0365(13) 0.0329(11) 0.0342(11) 0.0004(9) -0.0160(10) -0.0106(10)
C10 0.036(6) 0.048(5) 0.037(5) 0.008(4) -0.019(4) -0.028(5)

loop_
_atom_type_symbol
_atom_type_description
_atom_type_scat_dispersion_real
_atom_type_scat_dispersion_imag
_atom_type_scat_source
C C 0.0033 0.0016 'International Tables Vol C Tables 4.2.6.8 and 6.1.1.4'
H H 0.0000 0.0000 'International Tables Vol C Tables 4.2.6.8 and 6.1.1.4'
O O 0.0106 0.0060 'International Tables Vol C Tables 4.2.6.8 and 6.1.1.4'
S S 0.1246 0.1234 'International Tables Vol C Tables 4.2.6.8 and 6.1.1.4'
Cl Cl 0.1484 0.1585 'International Tables Vol C Tables 4.2.6.8 and 6.1.1.4'
I I -0.4742 1.8119 'International Tables Vol C Tables 4.2.6.8 and 6.1.1.4'

loop_
_exptl_crystal_face_index_h
_exptl_crystal_face_index_k
_exptl_crystal_face_index_l
_exptl_crystal_face_perp_dist
_exptl_oxdiff_crystal_face_indexfrac_h
_exptl_oxdiff_crystal_face_indexfrac_k
_exptl_oxdiff_crystal_face_indexfrac_l
_exptl_oxdiff_crystal_face_x
_exptl_oxdiff_crystal_face_y
_exptl_oxdiff_crystal_face_z
1 0 0 0.0221 1.0000 -0.0000 0.0000 -0.0038 -0.0689 0.0564
-1 0 0 0.0271 -1.0000 0.0000 -0.0000 0.0038 0.0689 -0.0564
0 1 0 0.0201 0.0000 1.0000 -0.0000 0.0011 -0.0358 -0.0796
0 0 1 0.0141 0.0000 -0.0000 1.0000 0.0552 0.0105 0.0001
0 0 -1 0.0111 -0.0000 0.0000 -1.0000 -0.0552 -0.0105 -0.0001
-1 -1 0 0.0131 -1.0000 -1.0000 0.0000 0.0026 0.1047 0.0232
1 1 0 0.0131 1.0000 1.0000 -0.0000 -0.0026 -0.1047 -0.0232

loop_
_geom_angle_atom_site_label_1
_geom_angle_atom_site_label_2
_geom_angle_atom_site_label_3
_geom_angle
O2 Cl1 O1 110.1(3)
O2 Cl1 O3 109.6(3)
O1 Cl1 O3 109.7(3)
O2 Cl1 O4 109.8(3)
O1 Cl1 O4 109.3(3)
O3 Cl1 O4 108.3(3)
C4 S3 C5 94.7(4)
C2 S1 C1 95.2(3)
C1 S2 C3 95.4(4)
C4 S4 C9 93.9(3)
C9 C8 C7 101.7(6)
C4 C1 S2 123.8(5)
C4 C1 S1 121.3(6)
S2 C1 S1 114.8(4)
C9 C5 C6 112.6(7)
C9 C5 S3 116.9(5)
C6 C5 S3 130.4(5)
C1 C4 S3 121.2(6)
C1 C4 S4 122.3(5)
S3 C4 S4 116.5(4)
C5 C9 C8 112.0(6)
C5 C9 S4 118.0(6)
C8 C9 S4 130.0(6)
C2 C3 S2 116.8(6)
C2 C3 I1 125.1(5)
S2 C3 I1 117.9(4)
C3 C2 S1 117.6(5)
C6 C7 C8 108.6(6)
C7 C6 C5 100.4(6)
Cl2 C10 Cl3 111.1(4)

loop_
_geom_bond_atom_site_label_1
_geom_bond_atom_site_label_2
_geom_bond_distance
I1 C3 2.089(8)
Cl1 O2 1.433(5)
Cl1 O1 1.436(6)
Cl1 O3 1.438(5)
Cl1 O4 1.440(5)
S3 C4 1.717(7)
S3 C5 1.723(8)
S1 C2 1.711(7)
S1 C1 1.740(7)
S2 C1 1.715(7)
S2 C3 1.731(7)
S4 C4 1.726(7)
S4 C9 1.728(7)
C8 C9 1.499(10)
C8 C7 1.544(9)
C1 C4 1.394(10)
C5 C9 1.338(10)
C5 C6 1.534(10)
C3 C2 1.336(10)
C7 C6 1.522(11)
Cl2 C10 1.762(8)
Cl3 C10 1.778(8)

loop_
_geom_torsion_atom_site_label_1
_geom_torsion_atom_site_label_2
_geom_torsion_atom_site_label_3
_geom_torsion_atom_site_label_4
_geom_torsion
C3 S2 C1 C4 175.1(6)
C3 S2 C1 S1 -3.0(4)
C2 S1 C1 C4 -175.1(6)
C2 S1 C1 S2 3.1(5)
C4 S3 C5 C9 0.8(6)
C4 S3 C5 C6 177.2(7)
S2 C1 C4 S3 5.1(9)
S1 C1 C4 S3 -176.9(4)
S2 C1 C4 S4 -175.6(4)
S1 C1 C4 S4 2.4(9)
C5 S3 C4 C1 178.8(6)
C5 S3 C4 S4 -0.6(5)
C9 S4 C4 C1 -179.1(6)
C9 S4 C4 S3 0.3(5)
C6 C5 C9 C8 0.5(8)
S3 C5 C9 C8 177.6(5)
C6 C5 C9 S4 -177.8(5)
S3 C5 C9 S4 -0.8(8)
C7 C8 C9 C5 12.5(8)
C7 C8 C9 S4 -169.4(5)
C4 S4 C9 C5 0.3(6)
C4 S4 C9 C8 -177.7(7)
C1 S2 C3 C2 1.7(6)
C1 S2 C3 I1 -173.9(4)
S2 C3 C2 S1 0.2(8)
I1 C3 C2 S1 175.4(4)
C1 S1 C2 C3 -2.0(7)
C9 C8 C7 C6 -20.9(8)
C8 C7 C6 C5 20.8(8)
C9 C5 C6 C7 -13.4(8)
S3 C5 C6 C7 170.0(6)
